data_2017258
loop_
_publ_author_name
'Bakowicz, Julia'
'Turowska-Tyrk, Ilona'

_publ_section_title
;
 2-Oxo-2-phenyl-<i>N</i>-[(<i>R</i>)-1-phenylethyl]acetamide and
 <i>N</i>,<i>N</i>-dimethyl-2-(1-naphthyl)-2-oxoacetamide: possibility
 of Yang photocyclization in a crystal
;
_journal_coeditor_code SK3330
_journal_issue 8
_journal_name_full 'Acta Crystallographica Section C'
_journal_page_first o377
_journal_page_last o380
_journal_paper_doi 10.1107/S0108270109025451
_journal_volume 65
_journal_year 2009
_chemical_formula_iupac 'C14 H13 N O2'
_chemical_formula_moiety 'C14 H13 N O2'
_chemical_formula_sum 'C14 H13 N O2'
_chemical_formula_weight 227.25
_chemical_name_systematic
;
<i>N</i>,<i>N</i>-dimethyl-2-(1-naphthyl)-2-oxoacetamide
;
_space_group_IT_number 61
_symmetry_cell_setting orthorhombic
_symmetry_space_group_name_Hall '-P 2ac 2ab'
_symmetry_space_group_name_H-M 'P b c a'
_atom_sites_solution_hydrogens geom
_atom_sites_solution_primary direct
_atom_sites_solution_secondary difmap
_audit_creation_method SHELXL97
_cell_angle_alpha 90.00
_cell_angle_beta 90.00
_cell_angle_gamma 90.00
_cell_formula_units_Z 8
_cell_length_a 8.981(3)
_cell_length_b 24.056(8)
_cell_length_c 10.895(3)
_cell_measurement_reflns_used 936
_cell_measurement_temperature 299(2)
_cell_measurement_theta_max 18.34
_cell_measurement_theta_min 2.55
_cell_volume 2353.8(13)
_computing_cell_refinement 'CrysAlisCCD (Oxford Diffraction, 2003)'
_computing_data_collection 'CrysAlisCCD (Oxford Diffraction, 2003)'
_computing_data_reduction 'CrysAlisRED (Oxford Diffraction, 2003)'
_computing_molecular_graphics 'ORTEP-3 for Windows (Farrugia, 1997)'
_computing_publication_material 'SHELXL97 (Sheldrick, 2008)'
_computing_structure_refinement 'SHELXL97 (Sheldrick, 2008)'
_computing_structure_solution 'SHELXS97 (Sheldrick, 2008)'
_diffrn_ambient_temperature 299(2)
_diffrn_measured_fraction_theta_full 0.993
_diffrn_measured_fraction_theta_max 0.993
_diffrn_measurement_device_type 'Kuma KM4 CCD'
_diffrn_measurement_method \w
_diffrn_radiation_monochromator graphite
_diffrn_radiation_source 'fine-focus sealed tube'
_diffrn_radiation_type MoK\a
_diffrn_radiation_wavelength 0.71073
_diffrn_reflns_av_R_equivalents 0.0506
_diffrn_reflns_av_sigmaI/netI 0.0401
_diffrn_reflns_limit_h_max 9
_diffrn_reflns_limit_h_min -10
_diffrn_reflns_limit_k_max 28
_diffrn_reflns_limit_k_min -28
_diffrn_reflns_limit_l_max 12
_diffrn_reflns_limit_l_min -9
_diffrn_reflns_number 11922
_diffrn_reflns_theta_full 25.00
_diffrn_reflns_theta_max 25.00
_diffrn_reflns_theta_min 3.39
_exptl_absorpt_coefficient_mu 0.086
_exptl_absorpt_correction_type none
_exptl_crystal_colour colourless
_exptl_crystal_density_diffrn 1.283
_exptl_crystal_density_method 'not measured'
_exptl_crystal_description block
_exptl_crystal_F_000 960
_exptl_crystal_size_max 0.50
_exptl_crystal_size_mid 0.20
_exptl_crystal_size_min 0.05
_refine_diff_density_max 0.111
_refine_diff_density_min -0.146
_refine_ls_extinction_coef 0.0052(13)
_refine_ls_extinction_expression Fc^*^=kFc[1+0.001xFc^2^\l^3^/sin(2\q)]^-1/4^
_refine_ls_extinction_method 'SHELXL97 (Sheldrick, 2008)'
_refine_ls_goodness_of_fit_ref 1.112
_refine_ls_hydrogen_treatment mixed
_refine_ls_matrix_type full
_refine_ls_number_parameters 196
_refine_ls_number_reflns 2058
_refine_ls_number_restraints 0
_refine_ls_restrained_S_all 1.112
_refine_ls_R_factor_all 0.1230
_refine_ls_R_factor_gt 0.0629
_refine_ls_shift/su_max 0.000
_refine_ls_shift/su_mean 0.000
_refine_ls_structure_factor_coef Fsqd
_refine_ls_weighting_details 'calc w = 1/[\s^2^(Fo^2^)+(0.0663P)^2^] where P=(Fo^2^+2Fc^2^)/3'
_refine_ls_weighting_scheme calc
_refine_ls_wR_factor_gt 0.1285
_refine_ls_wR_factor_ref 0.1584
_reflns_number_gt 1229
_reflns_number_total 2058
_reflns_threshold_expression I>2\s(I)
_cod_data_source_file sk3330.cif
_cod_data_source_block II
_cod_database_code 2017258
_cod_database_fobs_code 2017258

loop_
_symmetry_equiv_pos_as_xyz
'x, y, z'
'-x+1/2, -y, z+1/2'
'-x, y+1/2, -z+1/2'
'x+1/2, -y+1/2, -z'
'-x, -y, -z'
'x-1/2, y, -z-1/2'
'x, -y-1/2, z-1/2'
'-x-1/2, y-1/2, z'

loop_
_atom_site_type_symbol
_atom_site_label
_atom_site_fract_x
_atom_site_fract_y
_atom_site_fract_z
_atom_site_U_iso_or_equiv
_atom_site_adp_type
_atom_site_calc_flag
_atom_site_refinement_flags
_atom_site_occupancy
_atom_site_disorder_assembly
_atom_site_disorder_group
C C1 0.1743(3) 0.39550(12) 0.4483(2) 0.0546(7) Uani d . 1 . .
C C2 0.0678(3) 0.36805(15) 0.3810(3) 0.0656(8) Uani d . 1 . .
H H2 0.062(3) 0.3255(11) 0.392(2) 0.066(8) Uiso d . 1 . .
C C3 -0.0270(4) 0.39654(16) 0.3015(3) 0.0749(9) Uani d . 1 . .
H H3 -0.099(3) 0.3766(11) 0.258(3) 0.089(10) Uiso d . 1 . .
C C4 -0.0158(3) 0.45193(16) 0.2900(3) 0.0711(9) Uani d . 1 . .
H H4 -0.078(3) 0.4738(12) 0.230(3) 0.097(10) Uiso d . 1 . .
C C5 0.0905(3) 0.48238(12) 0.3564(2) 0.0588(7) Uani d . 1 . .
C C6 0.1031(4) 0.54031(15) 0.3419(3) 0.0726(9) Uani d . 1 . .
H H6 0.033(3) 0.5577(11) 0.285(3) 0.091(10) Uiso d . 1 . .
C C7 0.2047(4) 0.56962(16) 0.4045(3) 0.0795(10) Uani d . 1 . .
H H7 0.209(3) 0.6100(13) 0.394(2) 0.088(10) Uiso d . 1 . .
C C8 0.2990(4) 0.54249(14) 0.4870(3) 0.0758(9) Uani d . 1 . .
H H8 0.375(3) 0.5638(12) 0.530(3) 0.088(10) Uiso d . 1 . .
C C9 0.2910(3) 0.48672(13) 0.5042(3) 0.0631(8) Uani d . 1 . .
H H9 0.362(3) 0.4677(11) 0.559(2) 0.081(9) Uiso d . 1 . .
C C10 0.1883(3) 0.45430(11) 0.4387(2) 0.0523(7) Uani d . 1 . .
C C11 0.2690(3) 0.36091(12) 0.5270(2) 0.0659(8) Uani d . 1 . .
C C12 0.2552(3) 0.29838(12) 0.5177(3) 0.0670(8) Uani d . 1 . .
C C13 0.1006(6) 0.2988(2) 0.7022(4) 0.0929(12) Uani d . 1 . .
H H13A 0.102(4) 0.3429(17) 0.686(3) 0.143(15) Uiso d . 1 . .
H H13B 0.148(5) 0.2937(15) 0.773(4) 0.138(17) Uiso d . 1 . .
H H13C -0.001(6) 0.2831(18) 0.708(4) 0.17(2) Uiso d . 1 . .
C C14 0.1840(4) 0.21094(13) 0.6054(3) 0.1028(12) Uani d . 1 . .
H H14A 0.2474 0.1976 0.5409 0.154 Uiso calc R 1 . .
H H14B 0.0844 0.1976 0.5923 0.154 Uiso calc R 1 . .
H H14C 0.2200 0.1976 0.6830 0.154 Uiso calc R 1 . .
N N1 0.1840(3) 0.27131(10) 0.6054(2) 0.0709(7) Uani d . 1 . .
O O1 0.3681(3) 0.37800(9) 0.5937(2) 0.1033(9) Uani d . 1 . .
O O2 0.3189(3) 0.27624(9) 0.4311(2) 0.0994(8) Uani d . 1 . .

loop_
_atom_site_aniso_label
_atom_site_aniso_U_11
_atom_site_aniso_U_22
_atom_site_aniso_U_33
_atom_site_aniso_U_12
_atom_site_aniso_U_13
_atom_site_aniso_U_23
C1 0.0487(16) 0.067(2) 0.0480(15) -0.0017(14) 0.0021(12) -0.0017(13)
C2 0.0601(19) 0.073(2) 0.0638(18) -0.0031(17) 0.0021(14) -0.0008(16)
C3 0.064(2) 0.095(3) 0.066(2) -0.0132(19) -0.0147(16) -0.0012(18)
C4 0.066(2) 0.091(3) 0.0562(18) 0.0007(18) -0.0059(15) 0.0105(17)
C5 0.0568(18) 0.074(2) 0.0457(15) 0.0037(15) 0.0086(13) 0.0045(14)
C6 0.081(2) 0.076(2) 0.0606(19) 0.0098(19) 0.0094(17) 0.0106(17)
C7 0.096(3) 0.065(2) 0.077(2) -0.002(2) 0.019(2) 0.0048(19)
C8 0.078(2) 0.072(3) 0.078(2) -0.0110(19) 0.0006(18) -0.0056(18)
C9 0.0639(19) 0.064(2) 0.0617(18) -0.0037(16) -0.0017(15) -0.0031(15)
C10 0.0476(15) 0.0637(18) 0.0456(14) -0.0013(13) 0.0080(12) -0.0002(13)
C11 0.0668(19) 0.067(2) 0.0633(17) -0.0026(15) -0.0064(15) -0.0043(15)
C12 0.0640(19) 0.065(2) 0.0720(19) 0.0070(15) -0.0029(16) -0.0057(16)
C13 0.103(3) 0.105(4) 0.071(2) 0.007(3) 0.011(2) -0.001(2)
C14 0.112(3) 0.066(2) 0.131(3) 0.006(2) -0.008(2) 0.018(2)
N1 0.0752(18) 0.0575(17) 0.0801(17) 0.0079(12) -0.0015(14) 0.0090(13)
O1 0.1117(19) 0.0809(16) 0.1173(18) -0.0056(14) -0.0566(15) 0.0065(13)
O2 0.0990(18) 0.0953(17) 0.1038(17) 0.0091(13) 0.0248(14) -0.0238(14)

loop_
_atom_type_symbol
_atom_type_description
_atom_type_scat_dispersion_real
_atom_type_scat_dispersion_imag
_atom_type_scat_source
C C 0.0033 0.0016 'International Tables Vol C Tables 4.2.6.8 and 6.1.1.4'
H H 0.0000 0.0000 'International Tables Vol C Tables 4.2.6.8 and 6.1.1.4'
N N 0.0061 0.0033 'International Tables Vol C Tables 4.2.6.8 and 6.1.1.4'
O O 0.0106 0.0060 'International Tables Vol C Tables 4.2.6.8 and 6.1.1.4'

loop_
_geom_angle_atom_site_label_1
_geom_angle_atom_site_label_2
_geom_angle_atom_site_label_3
_geom_angle_site_symmetry_1
_geom_angle_site_symmetry_3
_geom_angle
_geom_angle_publ_flag
C2 C1 C10 . . 119.9(3) ?
C2 C1 C11 . . 116.3(3) ?
C10 C1 C11 . . 123.7(3) ?
C1 C2 C3 . . 121.3(3) ?
C1 C2 H2 . . 116.7(14) ?
C3 C2 H2 . . 122.0(14) ?
C4 C3 C2 . . 120.0(3) ?
C4 C3 H3 . . 120.9(17) ?
C2 C3 H3 . . 119.1(17) ?
C3 C4 C5 . . 121.4(3) ?
C3 C4 H4 . . 122.7(17) ?
C5 C4 H4 . . 115.8(17) ?
C4 C5 C6 . . 120.9(3) ?
C4 C5 C10 . . 119.7(3) ?
C6 C5 C10 . . 119.4(3) ?
C7 C6 C5 . . 121.2(3) ?
C7 C6 H6 . . 122.3(17) ?
C5 C6 H6 . . 116.5(17) ?
C6 C7 C8 . . 119.7(4) ?
C6 C7 H7 . . 119.2(17) ?
C8 C7 H7 . . 121.1(17) ?
C9 C8 C7 . . 121.2(4) ?
C9 C8 H8 . . 119.5(17) ?
C7 C8 H8 . . 119.2(17) ?
C8 C9 C10 . . 121.0(3) ?
C8 C9 H9 . . 120.6(16) ?
C10 C9 H9 . . 118.3(16) ?
C9 C10 C1 . . 124.9(3) ?
C9 C10 C5 . . 117.5(3) ?
C1 C10 C5 . . 117.6(3) ?
O1 C11 C1 . . 125.4(3) ?
O1 C11 C12 . . 115.8(3) ?
C1 C11 C12 . . 118.5(3) ?
O2 C12 N1 . . 124.7(3) ?
O2 C12 C11 . . 116.5(3) ?
N1 C12 C11 . . 118.8(3) ?
N1 C13 H13A . . 109(2) ?
N1 C13 H13B . . 109(3) ?
H13A C13 H13B . . 106(3) ?
N1 C13 H13C . . 110(3) ?
H13A C13 H13C . . 114(4) ?
H13B C13 H13C . . 109(4) ?
N1 C14 H14A . . 109.5 ?
N1 C14 H14B . . 109.5 ?
H14A C14 H14B . . 109.5 ?
N1 C14 H14C . . 109.5 ?
H14A C14 H14C . . 109.5 ?
H14B C14 H14C . . 109.5 ?
C12 N1 C14 . . 119.5(3) ?
C12 N1 C13 . . 123.4(3) ?
C14 N1 C13 . . 117.1(3) ?

loop_
_geom_bond_atom_site_label_1
_geom_bond_atom_site_label_2
_geom_bond_site_symmetry_2
_geom_bond_distance
_geom_bond_publ_flag
C1 C2 . 1.375(4) ?
C1 C10 . 1.424(4) ?
C1 C11 . 1.467(4) ?
C2 C3 . 1.394(4) ?
C2 H2 . 1.03(3) ?
C3 C4 . 1.342(4) ?
C3 H3 . 0.94(3) ?
C4 C5 . 1.404(4) ?
C4 H4 . 1.00(3) ?
C5 C6 . 1.407(4) ?
C5 C10 . 1.425(3) ?
C6 C7 . 1.340(4) ?
C6 H6 . 0.97(3) ?
C7 C8 . 1.397(5) ?
C7 H7 . 0.98(3) ?
C8 C9 . 1.356(4) ?
C8 H8 . 0.97(3) ?
C9 C10 . 1.403(4) ?
C9 H9 . 0.98(3) ?
C11 O1 . 1.220(3) ?
C11 C12 . 1.513(4) ?
C12 O2 . 1.225(3) ?
C12 N1 . 1.321(3) ?
C13 N1 . 1.453(4) ?
C13 H13A . 1.07(4) ?
C13 H13B . 0.89(4) ?
C13 H13C . 0.99(5) ?
C14 N1 . 1.452(4) ?
C14 H14A . 0.9600 ?
C14 H14B . 0.9600 ?
C14 H14C . 0.9600 ?

loop_
_geom_torsion_atom_site_label_1
_geom_torsion_atom_site_label_2
_geom_torsion_atom_site_label_3
_geom_torsion_atom_site_label_4
_geom_torsion_site_symmetry_1
_geom_torsion_site_symmetry_2
_geom_torsion_site_symmetry_3
_geom_torsion_site_symmetry_4
_geom_torsion
_geom_torsion_publ_flag
C10 C1 C2 C3 . . . . 0.8(4) ?
C11 C1 C2 C3 . . . . -178.9(3) ?
C1 C2 C3 C4 . . . . -0.4(5) ?
C2 C3 C4 C5 . . . . 0.3(5) ?
C3 C4 C5 C6 . . . . 178.7(3) ?
C3 C4 C5 C10 . . . . -0.6(4) ?
C4 C5 C6 C7 . . . . -179.7(3) ?
C10 C5 C6 C7 . . . . -0.4(4) ?
C5 C6 C7 C8 . . . . -0.8(5) ?
C6 C7 C8 C9 . . . . 0.8(5) ?
C7 C8 C9 C10 . . . . 0.5(5) ?
C8 C9 C10 C1 . . . . 178.4(3) ?
C8 C9 C10 C5 . . . . -1.7(4) ?
C2 C1 C10 C9 . . . . 179.0(2) ?
C11 C1 C10 C9 . . . . -1.3(4) ?
C2 C1 C10 C5 . . . . -1.0(4) ?
C11 C1 C10 C5 . . . . 178.7(2) ?
C4 C5 C10 C9 . . . . -179.1(2) ?
C6 C5 C10 C9 . . . . 1.6(3) ?
C4 C5 C10 C1 . . . . 0.9(3) ?
C6 C5 C10 C1 . . . . -178.4(2) ?
C2 C1 C11 O1 . . . . -179.4(3) ?
C10 C1 C11 O1 . . . . 0.9(4) ?
C2 C1 C11 C12 . . . . 6.9(4) ?
C10 C1 C11 C12 . . . . -172.8(2) ?
O1 C11 C12 O2 . . . . -95.0(3) ?
C1 C11 C12 O2 . . . . 79.4(3) ?
O1 C11 C12 N1 . . . . 81.2(4) ?
C1 C11 C12 N1 . . . . -104.4(3) ?
O2 C12 N1 C14 . . . . 2.8(4) ?
C11 C12 N1 C14 . . . . -173.1(3) ?
O2 C12 N1 C13 . . . . -175.5(3) ?
C11 C12 N1 C13 . . . . 8.6(5) ?

loop_
_cod_related_entry_id
_cod_related_entry_database
_cod_related_entry_code
1 ChemSpider 2616819
